data_4024891
loop_
_publ_author_name
'Junro Yoshino'
'Naokazu Kano'
'Takayuki Kawashima'

_publ_contact_author_address
;
Department of Chemistry, Graduate School of Science,
The University of Tokyo,
7-3-1 Hongo, Bunkyo-ku, Tokyo, 113-0033, Japan
;
_publ_contact_author_email kano@chem.s.u-tokyo.ac.jp
_publ_contact_author_fax +81-5800-6899
_publ_contact_author_name 'Naokazu Kano'
_publ_contact_author_phone +81-5841-4341
_publ_section_title
;
Fluorescence Properties of Simple N-Substituted Aldimines with a B-N
Interaction and Their Fluorescence Quenching by a Cyanide Ion
;
_journal_name_full 'Journal of Organic Chemistry'
_journal_page_first 7496
_journal_page_last 7503
_journal_paper_doi 10.1021/jo901733b
_journal_volume 74
_journal_year 2009
_chemical_formula_moiety 'C25 H10 B F10 N'
_chemical_formula_sum 'C25 H10 B F10 N'
_chemical_formula_weight 525.15
_chemical_name_common azomethine
_chemical_name_systematic
; 
 ? 
;
_space_group_IT_number 2
_symmetry_cell_setting triclinic
_symmetry_space_group_name_Hall '-P 1'
_symmetry_space_group_name_H-M 'P -1'
_atom_sites_solution_hydrogens geom
_atom_sites_solution_primary direct
_atom_sites_solution_secondary difmap
_audit_creation_method SHELXL-97
_cell_angle_alpha 101.811(5)
_cell_angle_beta 114.010(6)
_cell_angle_gamma 90.459(5)
_cell_formula_units_Z 2
_cell_length_a 10.059(5)
_cell_length_b 10.511(5)
_cell_length_c 10.888(6)
_cell_measurement_reflns_used 3358
_cell_measurement_temperature 120(2)
_cell_measurement_theta_max 27.4835
_cell_measurement_theta_min 3.1339
_cell_volume 1024.0(9)
_computing_cell_refinement 'CrystalClear (Rigaku Corp., 2000)'
_computing_data_collection 'CrystalClear (Rigaku Corp., 2000)'
_computing_data_reduction 'CrystalClear (Rigaku Corp., 2000)'
_computing_molecular_graphics ORTEP-III
_computing_structure_refinement 'SHELXL-97 (Sheldrick, 1997)'
_computing_structure_solution 'SHELXS-97 (Sheldrick, 1990)'
_diffrn_ambient_temperature 120(2)
_diffrn_detector_area_resol_mean 14.5666
_diffrn_measured_fraction_theta_full 0.973
_diffrn_measured_fraction_theta_max 0.973
_diffrn_measurement_details
;
scan:
    Number of images: 600
               Slice: -70.0000 - 110.0000
         Image width: 0.3000
            Exp time: 12.0000
       Rotation axis: Omega
               Omega: 0.0000
                 Chi: 45.0000
                 Phi: 0.0000
                 XTD: 45.0780
              2theta: 19.7459
scan:
    Number of images: 600
               Slice: -70.0000 - 110.0000
         Image width: 0.3000
            Exp time: 12.0000
       Rotation axis: Omega
               Omega: 0.0000
                 Chi: 45.0000
                 Phi: 90.0000
                 XTD: 45.0780
              2theta: 19.7459

;
_diffrn_measurement_device
;
Mercury CCD (2x2 bin mode)
;
_diffrn_measurement_device_details
;
AFC8: Eulerian 3-circle
;
_diffrn_measurement_method dtprofit.ref
_diffrn_orient_matrix_type d*Trek
_diffrn_orient_matrix_UB_11 0.1080
_diffrn_orient_matrix_UB_12 -0.0159
_diffrn_orient_matrix_UB_13 -0.0076
_diffrn_orient_matrix_UB_21 -0.0050
_diffrn_orient_matrix_UB_22 -0.0706
_diffrn_orient_matrix_UB_23 -0.0673
_diffrn_orient_matrix_UB_31 0.0442
_diffrn_orient_matrix_UB_32 0.0432
_diffrn_orient_matrix_UB_33 -0.0827
_diffrn_radiation_detector CCD
_diffrn_radiation_monochromator graphite
_diffrn_radiation_source 'fine-focus sealed tube'
_diffrn_radiation_type MoK\a
_diffrn_radiation_wavelength 0.71070
_diffrn_reflns_av_R_equivalents 0.0096
_diffrn_reflns_av_sigmaI/netI 0.0216
_diffrn_reflns_limit_h_max 11
_diffrn_reflns_limit_h_min -11
_diffrn_reflns_limit_k_max 12
_diffrn_reflns_limit_k_min -12
_diffrn_reflns_limit_l_max 12
_diffrn_reflns_limit_l_min -10
_diffrn_reflns_number 6530
_diffrn_reflns_reduction_process 'Lp corrections applied'
_diffrn_reflns_theta_full 25.00
_diffrn_reflns_theta_max 25.00
_diffrn_reflns_theta_min 3.14
_diffrn_source_current 40.0000
_diffrn_source_power 2.0000
_diffrn_source_voltage 50.0000
_exptl_absorpt_coefficient_mu 0.163
_exptl_absorpt_correction_T_max 0.9681
_exptl_absorpt_correction_T_min 0.9085
_exptl_absorpt_correction_type multi-scan
_exptl_absorpt_process_details
;
Jacobson, R. (1998) Private communication
;
_exptl_crystal_colour Colorless
_exptl_crystal_density_diffrn 1.703
_exptl_crystal_density_method 'not measured'
_exptl_crystal_description Block
_exptl_crystal_F_000 524
_exptl_crystal_size_max 0.50
_exptl_crystal_size_mid 0.40
_exptl_crystal_size_min 0.20
_refine_diff_density_max 0.313
_refine_diff_density_min -0.200
_refine_diff_density_rms 0.041
_refine_ls_extinction_method none
_refine_ls_goodness_of_fit_ref 1.045
_refine_ls_hydrogen_treatment riding
_refine_ls_matrix_type full
_refine_ls_number_parameters 334
_refine_ls_number_reflns 3500
_refine_ls_number_restraints 0
_refine_ls_restrained_S_all 1.045
_refine_ls_R_factor_all 0.0357
_refine_ls_R_factor_gt 0.0322
_refine_ls_shift/su_max 0.000
_refine_ls_shift/su_mean 0.000
_refine_ls_structure_factor_coef Fsqd
_refine_ls_weighting_details 'calc w=1/[\s^2^(Fo^2^)+(0.0392P)^2^+0.5240P] where P=(Fo^2^+2Fc^2^)/3'
_refine_ls_weighting_scheme calc
_refine_ls_wR_factor_gt 0.0819
_refine_ls_wR_factor_ref 0.0843
_reflns_number_gt 3139
_reflns_number_total 3500
_reflns_threshold_expression >2sigma(I)
_cod_data_source_file jo901733b_si_001.cif
_cod_data_source_block 4a
_cod_database_code 4024891
_diffrn_reflns_av_sigmai/deti 0.0508

loop_
_symmetry_equiv_pos_as_xyz
'x, y, z'
'-x, -y, -z'

loop_
_atom_site_label
_atom_site_type_symbol
_atom_site_fract_x
_atom_site_fract_y
_atom_site_fract_z
_atom_site_U_iso_or_equiv
_atom_site_adp_type
_atom_site_occupancy
_atom_site_symmetry_multiplicity
_atom_site_calc_flag
_atom_site_refinement_flags
_atom_site_disorder_assembly
_atom_site_disorder_group
B1 B 0.6235(2) 0.28422(16) 0.32583(18) 0.0186(4) Uani 1 1 d . . .
C1 C 0.44964(18) 0.24252(15) 0.24587(15) 0.0198(3) Uani 1 1 d . . .
C2 C 0.32932(18) 0.30905(16) 0.23483(16) 0.0229(3) Uani 1 1 d . . .
H1 H 0.3414 0.3945 0.2902 0.027 Uiso 1 1 calc R . .
C3 C 0.19109(18) 0.25127(17) 0.14308(17) 0.0258(4) Uani 1 1 d . . .
H2 H 0.1090 0.2980 0.1366 0.031 Uiso 1 1 calc R . .
C4 C 0.16879(18) 0.12637(17) 0.05976(17) 0.0266(4) Uani 1 1 d . . .
H3 H 0.0727 0.0894 -0.0035 0.032 Uiso 1 1 calc R . .
C5 C 0.28793(19) 0.05585(16) 0.06947(16) 0.0250(4) Uani 1 1 d . . .
H4 H 0.2754 -0.0301 0.0148 0.030 Uiso 1 1 calc R . .
C6 C 0.42690(17) 0.11670(15) 0.16301(15) 0.0188(3) Uani 1 1 d . . .
C7 C 0.56513(18) 0.06586(15) 0.18490(16) 0.0210(3) Uani 1 1 d . . .
H5 H 0.5738 -0.0204 0.1428 0.025 Uiso 1 1 calc R . .
N1 N 0.67652(14) 0.14917(12) 0.26759(13) 0.0186(3) Uani 1 1 d . . .
C8 C 0.82557(17) 0.11874(15) 0.30742(15) 0.0201(3) Uani 1 1 d . . .
C9 C 0.86089(19) -0.00849(15) 0.30624(16) 0.0254(4) Uani 1 1 d . . .
H6 H 0.7867 -0.0774 0.2813 0.031 Uiso 1 1 calc R . .
C10 C 1.0046(2) -0.03469(17) 0.34143(18) 0.0308(4) Uani 1 1 d . . .
H7 H 1.0285 -0.1221 0.3392 0.037 Uiso 1 1 calc R . .
C11 C 1.1133(2) 0.06472(18) 0.37971(18) 0.0303(4) Uani 1 1 d . . .
H8 H 1.2116 0.0458 0.4028 0.036 Uiso 1 1 calc R . .
C12 C 1.07925(18) 0.19158(17) 0.38438(17) 0.0259(4) Uani 1 1 d . . .
H9 H 1.1546 0.2602 0.4123 0.031 Uiso 1 1 calc R . .
C13 C 0.93568(18) 0.22003(15) 0.34868(16) 0.0230(3) Uani 1 1 d . . .
H10 H 0.9126 0.3078 0.3523 0.028 Uiso 1 1 calc R . .
C14 C 0.69818(17) 0.30242(14) 0.49415(15) 0.0182(3) Uani 1 1 d . . .
C15 C 0.64683(17) 0.22086(15) 0.55454(16) 0.0203(3) Uani 1 1 d . . .
C16 C 0.70742(18) 0.22384(16) 0.69437(17) 0.0242(4) Uani 1 1 d . . .
C17 C 0.82631(18) 0.31138(17) 0.78176(16) 0.0261(4) Uani 1 1 d . . .
C18 C 0.88235(17) 0.39467(16) 0.72829(16) 0.0248(4) Uani 1 1 d . . .
C19 C 0.81902(17) 0.38830(15) 0.58762(16) 0.0204(3) Uani 1 1 d . . .
F1 F 0.53392(11) 0.12888(9) 0.47514(10) 0.0286(2) Uani 1 1 d . . .
F2 F 0.65424(12) 0.13929(11) 0.74465(10) 0.0359(3) Uani 1 1 d . . .
F3 F 0.88978(12) 0.31263(12) 0.91667(10) 0.0404(3) Uani 1 1 d . . .
F4 F 0.99954(11) 0.48056(10) 0.81201(10) 0.0376(3) Uani 1 1 d . . .
F5 F 0.88328(10) 0.47192(9) 0.54372(10) 0.0275(2) Uani 1 1 d . . .
C20 C 0.65331(16) 0.40595(14) 0.26502(15) 0.0173(3) Uani 1 1 d . . .
C21 C 0.63301(16) 0.53157(15) 0.31997(15) 0.0182(3) Uani 1 1 d . . .
C22 C 0.63687(16) 0.63735(14) 0.26490(16) 0.0190(3) Uani 1 1 d . . .
C23 C 0.65877(16) 0.62033(14) 0.14556(16) 0.0191(3) Uani 1 1 d . . .
C24 C 0.67641(16) 0.49778(15) 0.08444(15) 0.0184(3) Uani 1 1 d . . .
C25 C 0.67331(17) 0.39421(14) 0.14445(15) 0.0176(3) Uani 1 1 d . . .
F6 F 0.60375(10) 0.55444(9) 0.43329(9) 0.0241(2) Uani 1 1 d . . .
F7 F 0.61638(11) 0.75665(8) 0.32362(10) 0.0266(2) Uani 1 1 d . . .
F8 F 0.65856(11) 0.72178(9) 0.08803(10) 0.0281(2) Uani 1 1 d . . .
F9 F 0.69283(10) 0.47935(9) -0.03385(9) 0.0250(2) Uani 1 1 d . . .
F10 F 0.68778(11) 0.27627(8) 0.07584(9) 0.0251(2) Uani 1 1 d . . .

loop_
_atom_site_aniso_label
_atom_site_aniso_U_11
_atom_site_aniso_U_22
_atom_site_aniso_U_33
_atom_site_aniso_U_23
_atom_site_aniso_U_13
_atom_site_aniso_U_12
B1 0.0232(9) 0.0160(8) 0.0179(9) 0.0036(7) 0.0100(7) 0.0015(7)
C1 0.0267(9) 0.0205(8) 0.0152(7) 0.0085(6) 0.0096(7) -0.0005(6)
C2 0.0256(9) 0.0257(8) 0.0191(8) 0.0068(7) 0.0104(7) 0.0022(7)
C3 0.0234(9) 0.0332(9) 0.0267(9) 0.0133(7) 0.0133(7) 0.0064(7)
C4 0.0186(8) 0.0360(9) 0.0217(8) 0.0121(7) 0.0025(7) -0.0077(7)
C5 0.0361(10) 0.0198(8) 0.0185(8) 0.0050(6) 0.0108(7) -0.0054(7)
C6 0.0207(8) 0.0209(8) 0.0177(8) 0.0095(6) 0.0084(6) 0.0002(6)
C7 0.0281(9) 0.0163(7) 0.0194(8) 0.0049(6) 0.0105(7) -0.0002(7)
N1 0.0253(7) 0.0153(6) 0.0159(6) 0.0036(5) 0.0091(6) 0.0019(5)
C8 0.0190(8) 0.0285(8) 0.0154(7) 0.0074(6) 0.0085(6) 0.0056(7)
C9 0.0282(9) 0.0195(8) 0.0237(9) 0.0033(7) 0.0067(7) -0.0013(7)
C10 0.0346(10) 0.0230(8) 0.0320(10) 0.0037(7) 0.0121(8) 0.0116(8)
C11 0.0260(9) 0.0397(10) 0.0288(9) 0.0095(8) 0.0141(8) 0.0124(8)
C12 0.0232(9) 0.0307(9) 0.0224(8) 0.0043(7) 0.0091(7) -0.0027(7)
C13 0.0302(9) 0.0176(8) 0.0233(8) 0.0047(6) 0.0132(7) 0.0048(7)
C14 0.0213(8) 0.0158(7) 0.0178(8) 0.0024(6) 0.0090(6) 0.0033(6)
C15 0.0206(8) 0.0201(8) 0.0196(8) 0.0048(6) 0.0077(7) 0.0031(6)
C16 0.0274(9) 0.0302(9) 0.0235(9) 0.0144(7) 0.0150(7) 0.0132(7)
C17 0.0249(9) 0.0387(10) 0.0142(8) 0.0070(7) 0.0069(7) 0.0185(8)
C18 0.0168(8) 0.0263(8) 0.0216(8) -0.0049(7) 0.0033(7) 0.0062(7)
C19 0.0222(8) 0.0181(7) 0.0226(8) 0.0028(6) 0.0120(7) 0.0037(6)
F1 0.0326(6) 0.0270(5) 0.0249(5) 0.0102(4) 0.0088(4) -0.0079(4)
F2 0.0416(6) 0.0471(6) 0.0315(6) 0.0262(5) 0.0195(5) 0.0124(5)
F3 0.0382(6) 0.0630(7) 0.0150(5) 0.0110(5) 0.0049(4) 0.0232(5)
F4 0.0233(5) 0.0417(6) 0.0281(6) -0.0085(5) -0.0010(4) 0.0007(5)
F5 0.0260(5) 0.0232(5) 0.0299(5) 0.0007(4) 0.0108(4) -0.0062(4)
C20 0.0168(8) 0.0171(7) 0.0166(7) 0.0035(6) 0.0059(6) -0.0015(6)
C21 0.0182(8) 0.0213(8) 0.0151(7) 0.0024(6) 0.0078(6) -0.0001(6)
C22 0.0168(8) 0.0159(7) 0.0215(8) 0.0011(6) 0.0067(6) 0.0014(6)
C23 0.0176(8) 0.0180(7) 0.0204(8) 0.0084(6) 0.0049(6) -0.0013(6)
C24 0.0171(8) 0.0247(8) 0.0141(7) 0.0048(6) 0.0069(6) 0.0004(6)
C25 0.0185(8) 0.0152(7) 0.0176(7) 0.0013(6) 0.0072(6) 0.0007(6)
F6 0.0342(5) 0.0221(5) 0.0208(5) 0.0027(4) 0.0173(4) 0.0031(4)
F7 0.0351(6) 0.0159(4) 0.0290(5) 0.0028(4) 0.0145(4) 0.0055(4)
F8 0.0388(6) 0.0209(5) 0.0268(5) 0.0118(4) 0.0130(4) 0.0016(4)
F9 0.0326(5) 0.0291(5) 0.0192(5) 0.0085(4) 0.0151(4) 0.0034(4)
F10 0.0402(6) 0.0179(4) 0.0215(5) 0.0029(4) 0.0179(4) 0.0052(4)

loop_
_atom_type_symbol
_atom_type_description
_atom_type_scat_dispersion_real
_atom_type_scat_dispersion_imag
_atom_type_scat_source
C C 0.0033 0.0016 'International Tables Vol C Tables 4.2.6.8 and 6.1.1.4'
H H 0.0000 0.0000 'International Tables Vol C Tables 4.2.6.8 and 6.1.1.4'
B B 0.0013 0.0007 'International Tables Vol C Tables 4.2.6.8 and 6.1.1.4'
N N 0.0061 0.0033 'International Tables Vol C Tables 4.2.6.8 and 6.1.1.4'
F F 0.0171 0.0103 'International Tables Vol C Tables 4.2.6.8 and 6.1.1.4'

loop_
_geom_angle_atom_site_label_1
_geom_angle_atom_site_label_2
_geom_angle_atom_site_label_3
_geom_angle
_geom_angle_site_symmetry_1
_geom_angle_site_symmetry_3
_geom_angle_publ_flag
C1 B1 N1 97.67(12) . . ?
C1 B1 C20 105.10(12) . . ?
N1 B1 C20 113.25(12) . . ?
C1 B1 C14 117.43(13) . . ?
N1 B1 C14 104.65(12) . . ?
C20 B1 C14 117.23(13) . . ?
C2 C1 C6 118.20(15) . . ?
C2 C1 B1 133.16(15) . . ?
C6 C1 B1 108.26(13) . . ?
C1 C2 C3 119.89(16) . . ?
C1 C2 H1 120.1 . . ?
C3 C2 H1 120.1 . . ?
C2 C3 C4 121.82(16) . . ?
C2 C3 H2 119.1 . . ?
C4 C3 H2 119.1 . . ?
C3 C4 C5 119.75(15) . . ?
C3 C4 H3 120.1 . . ?
C5 C4 H3 120.1 . . ?
C4 C5 C6 117.31(15) . . ?
C4 C5 H4 121.3 . . ?
C6 C5 H4 121.3 . . ?
C1 C6 C5 123.02(15) . . ?
C1 C6 C7 109.94(14) . . ?
C5 C6 C7 126.98(15) . . ?
N1 C7 C6 113.33(14) . . ?
N1 C7 H5 123.3 . . ?
C6 C7 H5 123.3 . . ?
C7 N1 C8 123.08(13) . . ?
C7 N1 B1 110.65(13) . . ?
C8 N1 B1 126.13(12) . . ?
C9 C8 C13 119.83(15) . . ?
C9 C8 N1 121.25(14) . . ?
C13 C8 N1 118.92(14) . . ?
C10 C9 C8 119.73(15) . . ?
C10 C9 H6 120.1 . . ?
C8 C9 H6 120.1 . . ?
C11 C10 C9 120.62(16) . . ?
C11 C10 H7 119.7 . . ?
C9 C10 H7 119.7 . . ?
C12 C11 C10 119.84(16) . . ?
C12 C11 H8 120.1 . . ?
C10 C11 H8 120.1 . . ?
C11 C12 C13 120.51(16) . . ?
C11 C12 H9 119.7 . . ?
C13 C12 H9 119.7 . . ?
C12 C13 C8 119.42(15) . . ?
C12 C13 H10 120.3 . . ?
C8 C13 H10 120.3 . . ?
C19 C14 C15 113.65(14) . . ?
C19 C14 B1 126.26(14) . . ?
C15 C14 B1 119.93(14) . . ?
F1 C15 C16 115.72(14) . . ?
F1 C15 C14 119.98(14) . . ?
C16 C15 C14 124.26(15) . . ?
F2 C16 C17 119.72(14) . . ?
F2 C16 C15 120.84(15) . . ?
C17 C16 C15 119.41(15) . . ?
F3 C17 C16 120.32(16) . . ?
F3 C17 C18 120.53(16) . . ?
C16 C17 C18 119.12(15) . . ?
F4 C18 C17 120.07(15) . . ?
F4 C18 C19 120.16(16) . . ?
C17 C18 C19 119.76(15) . . ?
F5 C19 C18 115.73(14) . . ?
F5 C19 C14 120.47(14) . . ?
C18 C19 C14 123.80(15) . . ?
C21 C20 C25 113.89(13) . . ?
C21 C20 B1 119.79(13) . . ?
C25 C20 B1 125.32(13) . . ?
F6 C21 C22 116.22(13) . . ?
F6 C21 C20 119.63(13) . . ?
C22 C21 C20 124.13(14) . . ?
F7 C22 C21 121.03(14) . . ?
F7 C22 C23 119.44(13) . . ?
C21 C22 C23 119.51(14) . . ?
F8 C23 C24 120.47(14) . . ?
F8 C23 C22 120.34(14) . . ?
C24 C23 C22 119.16(13) . . ?
F9 C24 C23 119.66(13) . . ?
F9 C24 C25 120.98(13) . . ?
C23 C24 C25 119.34(14) . . ?
F10 C25 C24 115.58(13) . . ?
F10 C25 C20 120.47(13) . . ?
C24 C25 C20 123.93(14) . . ?

loop_
_geom_bond_atom_site_label_1
_geom_bond_atom_site_label_2
_geom_bond_distance
_geom_bond_site_symmetry_2
_geom_bond_publ_flag
B1 C1 1.613(2) . ?
B1 N1 1.619(2) . ?
B1 C20 1.633(2) . ?
B1 C14 1.641(2) . ?
C1 C2 1.378(2) . ?
C1 C6 1.398(2) . ?
C2 C3 1.381(2) . ?
C2 H1 0.9500 . ?
C3 C4 1.392(3) . ?
C3 H2 0.9500 . ?
C4 C5 1.393(3) . ?
C4 H3 0.9500 . ?
C5 C6 1.400(2) . ?
C5 H4 0.9500 . ?
C6 C7 1.439(2) . ?
C7 N1 1.294(2) . ?
C7 H5 0.9500 . ?
N1 C8 1.440(2) . ?
C8 C9 1.385(2) . ?
C8 C13 1.394(2) . ?
C9 C10 1.382(3) . ?
C9 H6 0.9500 . ?
C10 C11 1.376(3) . ?
C10 H7 0.9500 . ?
C11 C12 1.375(3) . ?
C11 H8 0.9500 . ?
C12 C13 1.387(2) . ?
C12 H9 0.9500 . ?
C13 H10 0.9500 . ?
C14 C19 1.388(2) . ?
C14 C15 1.391(2) . ?
C15 F1 1.3466(19) . ?
C15 C16 1.384(2) . ?
C16 F2 1.3437(19) . ?
C16 C17 1.371(3) . ?
C17 F3 1.3395(19) . ?
C17 C18 1.375(3) . ?
C18 F4 1.344(2) . ?
C18 C19 1.386(2) . ?
C19 F5 1.3540(19) . ?
C20 C21 1.387(2) . ?
C20 C25 1.389(2) . ?
C21 F6 1.3573(18) . ?
C21 C22 1.374(2) . ?
C22 F7 1.3443(18) . ?
C22 C23 1.381(2) . ?
C23 F8 1.3424(17) . ?
C23 C24 1.372(2) . ?
C24 F9 1.3399(18) . ?
C24 C25 1.386(2) . ?
C25 F10 1.3522(18) . ?

loop_
_geom_torsion_atom_site_label_1
_geom_torsion_atom_site_label_2
_geom_torsion_atom_site_label_3
_geom_torsion_atom_site_label_4
_geom_torsion
_geom_torsion_site_symmetry_1
_geom_torsion_site_symmetry_2
_geom_torsion_site_symmetry_3
_geom_torsion_site_symmetry_4
_geom_torsion_publ_flag
N1 B1 C1 C2 -174.75(16) . . . . ?
C20 B1 C1 C2 -58.1(2) . . . . ?
C14 B1 C1 C2 74.3(2) . . . . ?
N1 B1 C1 C6 -2.24(14) . . . . ?
C20 B1 C1 C6 114.44(13) . . . . ?
C14 B1 C1 C6 -113.18(14) . . . . ?
C6 C1 C2 C3 -0.4(2) . . . . ?
B1 C1 C2 C3 171.58(15) . . . . ?
C1 C2 C3 C4 -0.2(2) . . . . ?
C2 C3 C4 C5 0.9(2) . . . . ?
C3 C4 C5 C6 -1.0(2) . . . . ?
C2 C1 C6 C5 0.2(2) . . . . ?
B1 C1 C6 C5 -173.60(13) . . . . ?
C2 C1 C6 C7 177.56(13) . . . . ?
B1 C1 C6 C7 3.75(16) . . . . ?
C4 C5 C6 C1 0.5(2) . . . . ?
C4 C5 C6 C7 -176.39(14) . . . . ?
C1 C6 C7 N1 -4.05(18) . . . . ?
C5 C6 C7 N1 173.17(14) . . . . ?
C6 C7 N1 C8 178.31(13) . . . . ?
C6 C7 N1 B1 2.39(17) . . . . ?
C1 B1 N1 C7 -0.08(14) . . . . ?
C20 B1 N1 C7 -110.21(15) . . . . ?
C14 B1 N1 C7 120.96(13) . . . . ?
C1 B1 N1 C8 -175.85(12) . . . . ?
C20 B1 N1 C8 74.02(18) . . . . ?
C14 B1 N1 C8 -54.81(17) . . . . ?
C7 N1 C8 C9 -25.6(2) . . . . ?
B1 N1 C8 C9 149.70(15) . . . . ?
C7 N1 C8 C13 154.88(15) . . . . ?
B1 N1 C8 C13 -29.8(2) . . . . ?
C13 C8 C9 C10 -2.2(2) . . . . ?
N1 C8 C9 C10 178.22(14) . . . . ?
C8 C9 C10 C11 1.0(3) . . . . ?
C9 C10 C11 C12 0.6(3) . . . . ?
C10 C11 C12 C13 -1.0(3) . . . . ?
C11 C12 C13 C8 -0.2(2) . . . . ?
C9 C8 C13 C12 1.8(2) . . . . ?
N1 C8 C13 C12 -178.60(14) . . . . ?
C1 B1 C14 C19 -148.99(15) . . . . ?
N1 B1 C14 C19 104.08(17) . . . . ?
C20 B1 C14 C19 -22.3(2) . . . . ?
C1 B1 C14 C15 35.8(2) . . . . ?
N1 B1 C14 C15 -71.14(17) . . . . ?
C20 B1 C14 C15 162.46(14) . . . . ?
C19 C14 C15 F1 -177.19(13) . . . . ?
B1 C14 C15 F1 -1.4(2) . . . . ?
C19 C14 C15 C16 0.6(2) . . . . ?
B1 C14 C15 C16 176.42(14) . . . . ?
F1 C15 C16 F2 -0.2(2) . . . . ?
C14 C15 C16 F2 -178.09(14) . . . . ?
F1 C15 C16 C17 177.58(14) . . . . ?
C14 C15 C16 C17 -0.3(2) . . . . ?
F2 C16 C17 F3 0.2(2) . . . . ?
C15 C16 C17 F3 -177.59(14) . . . . ?
F2 C16 C17 C18 178.03(14) . . . . ?
C15 C16 C17 C18 0.2(2) . . . . ?
F3 C17 C18 F4 -1.7(2) . . . . ?
C16 C17 C18 F4 -179.49(13) . . . . ?
F3 C17 C18 C19 177.30(13) . . . . ?
C16 C17 C18 C19 -0.5(2) . . . . ?
F4 C18 C19 F5 0.4(2) . . . . ?
C17 C18 C19 F5 -178.59(13) . . . . ?
F4 C18 C19 C14 179.89(14) . . . . ?
C17 C18 C19 C14 0.9(2) . . . . ?
C15 C14 C19 F5 178.56(13) . . . . ?
B1 C14 C19 F5 3.1(2) . . . . ?
C15 C14 C19 C18 -0.9(2) . . . . ?
B1 C14 C19 C18 -176.40(14) . . . . ?
C1 B1 C20 C21 83.66(17) . . . . ?
N1 B1 C20 C21 -170.89(13) . . . . ?
C14 B1 C20 C21 -48.8(2) . . . . ?
C1 B1 C20 C25 -84.18(18) . . . . ?
N1 B1 C20 C25 21.3(2) . . . . ?
C14 B1 C20 C25 143.33(15) . . . . ?
C25 C20 C21 F6 176.16(13) . . . . ?
B1 C20 C21 F6 7.0(2) . . . . ?
C25 C20 C21 C22 -2.2(2) . . . . ?
B1 C20 C21 C22 -171.31(14) . . . . ?
F6 C21 C22 F7 1.7(2) . . . . ?
C20 C21 C22 F7 -179.94(14) . . . . ?
F6 C21 C22 C23 -176.80(13) . . . . ?
C20 C21 C22 C23 1.6(2) . . . . ?
F7 C22 C23 F8 -0.5(2) . . . . ?
C21 C22 C23 F8 178.03(13) . . . . ?
F7 C22 C23 C24 -178.58(13) . . . . ?
C21 C22 C23 C24 -0.1(2) . . . . ?
F8 C23 C24 F9 -0.3(2) . . . . ?
C22 C23 C24 F9 177.77(13) . . . . ?
F8 C23 C24 C25 -178.72(13) . . . . ?
C22 C23 C24 C25 -0.6(2) . . . . ?
F9 C24 C25 F10 0.0(2) . . . . ?
C23 C24 C25 F10 178.38(13) . . . . ?
F9 C24 C25 C20 -178.47(14) . . . . ?
C23 C24 C25 C20 -0.1(2) . . . . ?
C21 C20 C25 F10 -176.99(13) . . . . ?
B1 C20 C25 F10 -8.5(2) . . . . ?
C21 C20 C25 C24 1.4(2) . . . . ?
B1 C20 C25 C24 169.86(15) . . . . ?
